data_7044935
loop_
_publ_author_name
'Zhou, Yuyang'
'Jia, Junli'
'Cai, Leilei'
'Huang, Yinhao'

_publ_section_title
;
 Protein staining agents from low toxic platinum(ii) complexes with
 bidentate ligands.
;
_journal_issue 3
_journal_name_full 'Dalton transactions (Cambridge, England : 2003)'
_journal_page_first 693
_journal_page_last 699
_journal_paper_doi 10.1039/c7dt02970e
_journal_volume 47
_journal_year 2018
_chemical_formula_moiety 'C31 H29 N O3 Pt'
_chemical_formula_sum 'C31 H29 N O3 Pt'
_chemical_formula_weight 658.64
_chemical_name_systematic Ptppyavo
_space_group_crystal_system monoclinic
_space_group_IT_number 14
_space_group_name_Hall '-P 2ybc'
_space_group_name_H-M_alt 'P 1 21/c 1'
_symmetry_space_group_name_Hall '-P 2ybc'
_symmetry_space_group_name_H-M 'P 1 21/c 1'
_atom_sites_solution_hydrogens geom
_audit_creation_method SHELXL-2014/7
_audit_update_record
;
2017-10-18 deposited with the CCDC.
2017-12-01 downloaded from the CCDC.
;
_cell_angle_alpha 90
_cell_angle_beta 90.282(7)
_cell_angle_gamma 90
_cell_formula_units_Z 4
_cell_length_a 14.595(3)
_cell_length_b 9.698(2)
_cell_length_c 17.734(4)
_cell_measurement_reflns_used 9639
_cell_measurement_temperature 193(2)
_cell_measurement_theta_max 27.18
_cell_measurement_theta_min 2.30
_cell_volume 2510.1(9)
_computing_structure_refinement 'SHELXL-2014/7 (Sheldrick, 2014)'
_diffrn_ambient_temperature 193(2)
_diffrn_measured_fraction_theta_full 1.000
_diffrn_measured_fraction_theta_max 1.000
_diffrn_measurement_device_type 'Bruker APEX-II CCD'
_diffrn_measurement_method '\f and \w scans'
_diffrn_radiation_type MoK\a
_diffrn_radiation_wavelength 0.71073
_diffrn_reflns_av_R_equivalents 0.0915
_diffrn_reflns_av_unetI/netI 0.0431
_diffrn_reflns_Laue_measured_fraction_full 1.000
_diffrn_reflns_Laue_measured_fraction_max 1.000
_diffrn_reflns_limit_h_max 17
_diffrn_reflns_limit_h_min -17
_diffrn_reflns_limit_k_max 11
_diffrn_reflns_limit_k_min -11
_diffrn_reflns_limit_l_max 21
_diffrn_reflns_limit_l_min -21
_diffrn_reflns_number 47789
_diffrn_reflns_point_group_measured_fraction_full 1.000
_diffrn_reflns_point_group_measured_fraction_max 1.000
_diffrn_reflns_theta_full 25.242
_diffrn_reflns_theta_max 25.500
_diffrn_reflns_theta_min 2.297
_exptl_absorpt_coefficient_mu 5.624
_exptl_absorpt_correction_type multi-scan
_exptl_crystal_colour yellow
_exptl_crystal_density_diffrn 1.743
_exptl_crystal_description block
_exptl_crystal_F_000 1296
_exptl_crystal_recrystallization_method 'Re-crystallisation from solvent'
_exptl_crystal_size_max 0.200
_exptl_crystal_size_mid 0.040
_exptl_crystal_size_min 0.040
_exptl_transmission_factor_max 0.7456
_exptl_transmission_factor_min 0.5537
_refine_diff_density_max 2.902
_refine_diff_density_min -1.435
_refine_diff_density_rms 0.392
_refine_ls_extinction_coef 0.015(2)
_refine_ls_extinction_expression Fc^*^=kFc[1+0.001xFc^2^\l^3^/sin(2\q)]^-1/4^
_refine_ls_extinction_method 'SHELXL-2014/7 (Sheldrick 2014'
_refine_ls_goodness_of_fit_ref 1.097
_refine_ls_hydrogen_treatment constr
_refine_ls_matrix_type full
_refine_ls_number_parameters 317
_refine_ls_number_reflns 4674
_refine_ls_number_restraints 3
_refine_ls_restrained_S_all 1.096
_refine_ls_R_factor_all 0.0989
_refine_ls_R_factor_gt 0.0886
_refine_ls_shift/su_max 0.001
_refine_ls_shift/su_mean 0.000
_refine_ls_structure_factor_coef Fsqd
_refine_ls_weighting_details 'w=1/[\s^2^(Fo^2^)+(0.3000P)^2^+2.4327P] where P=(Fo^2^+2Fc^2^)/3'
_refine_ls_weighting_scheme calc
_refine_ls_wR_factor_gt 0.3340
_refine_ls_wR_factor_ref 0.3469
_reflns_Friedel_coverage 0.000
_reflns_number_gt 4006
_reflns_number_total 4674
_reflns_threshold_expression 'I > 2\s(I)'
_cod_data_source_file c7dt02970e2.cif
_cod_data_source_block B171016A_0m
_cod_depositor_comments 'Adding full bibliography for 7044935.cif.'
_cod_database_code 7044935
_shelx_shelxl_version_number 2014/7
_shelx_space_group_comment
;
The symmetry employed for this shelxl refinement is uniquely defined
by the following loop, which should always be used as a source of
symmetry information in preference to the above space-group names.
They are only intended as comments.
;
_shelx_estimated_absorpt_t_min 0.399
_shelx_estimated_absorpt_t_max 0.806

loop_
_space_group_symop_operation_xyz
'x, y, z'
'-x, y+1/2, -z+1/2'
'-x, -y, -z'
'x, -y-1/2, z-1/2'

loop_
_atom_site_label
_atom_site_type_symbol
_atom_site_fract_x
_atom_site_fract_y
_atom_site_fract_z
_atom_site_U_iso_or_equiv
_atom_site_adp_type
_atom_site_occupancy
_atom_site_site_symmetry_order
_atom_site_calc_flag
_atom_site_refinement_flags_posn
_atom_site_refinement_flags_adp
_atom_site_refinement_flags_occupancy
_atom_site_disorder_assembly
_atom_site_disorder_group
Pt1 Pt 0.33029(4) 0.06727(5) 0.50072(3) 0.0277(5) Uani 1 1 d . . . . .
O1 O 0.2535(8) 0.1160(14) 0.5924(7) 0.040(3) Uani 1 1 d . . . . .
O2 O 0.3065(9) 0.2539(11) 0.4514(6) 0.042(3) Uani 1 1 d . . . . .
O3 O 0.2627(10) 0.8269(13) 0.2981(8) 0.058(3) Uani 1 1 d . . . . .
N1 N 0.4070(10) 0.0042(19) 0.4165(10) 0.051(4) Uani 1 1 d . . . . .
C1 C 0.3640(11) -0.1144(17) 0.5444(9) 0.035(3) Uani 1 1 d . . . . .
C2 C 0.3377(14) -0.1682(18) 0.6089(11) 0.048(4) Uani 1 1 d . . . . .
H2 H 0.2956 -0.1179 0.6389 0.058 Uiso 1 1 calc R U . . .
C3 C 0.3693(18) -0.298(2) 0.6358(13) 0.063(6) Uani 1 1 d . . . . .
H3 H 0.3503 -0.3325 0.6833 0.075 Uiso 1 1 calc R U . . .
C4 C 0.4297(14) -0.373(2) 0.5899(11) 0.056(5) Uani 1 1 d . . . . .
H4 H 0.4504 -0.4618 0.6054 0.067 Uiso 1 1 calc R U . . .
C5 C 0.4585(15) -0.319(2) 0.5228(13) 0.058(5) Uani 1 1 d . . . . .
H5 H 0.5008 -0.3683 0.4925 0.069 Uiso 1 1 calc R U . . .
C6 C 0.4260(9) -0.1914(13) 0.4991(8) 0.025(3) Uani 1 1 d . . . . .
C7 C 0.4454(12) -0.1239(15) 0.4254(10) 0.039(4) Uani 1 1 d . . . . .
C8 C 0.5037(15) -0.173(2) 0.3712(11) 0.052(5) Uani 1 1 d . . . . .
H8 H 0.5338 -0.2588 0.3784 0.062 Uiso 1 1 calc R U . . .
C9 C 0.5185(16) -0.099(3) 0.3069(12) 0.058(4) Uani 1 1 d . . . . .
H9 H 0.5617 -0.1319 0.2713 0.070 Uiso 1 1 calc R U . . .
C10 C 0.4722(15) 0.023(2) 0.2923(12) 0.058(4) Uani 1 1 d . . . . .
H10 H 0.4768 0.0682 0.2448 0.070 Uiso 1 1 calc R U . . .
C11 C 0.4180(15) 0.0785(17) 0.3507(12) 0.049(5) Uani 1 1 d . . . . .
H11 H 0.3894 0.1658 0.3448 0.058 Uiso 1 1 calc R U . . .
C12 C 0.2694(11) 0.3589(14) 0.4877(10) 0.038(4) Uani 1 1 d . . . . .
C13 C 0.2271(14) 0.355(2) 0.5566(11) 0.055(5) Uani 1 1 d . . . . .
H13 H 0.2002 0.4388 0.5734 0.066 Uiso 1 1 calc R U . . .
C14 C 0.2191(12) 0.242(2) 0.6048(11) 0.055(5) Uani 1 1 d D . . . .
C15 C 0.2665(12) 0.4771(19) 0.4407(13) 0.048(5) Uani 1 1 d . . . . .
C16 C 0.3199(13) 0.4938(15) 0.3772(10) 0.041(4) Uani 1 1 d . . . . .
H16 H 0.3581 0.4188 0.3632 0.049 Uiso 1 1 calc R U . . .
C17 C 0.3226(15) 0.614(2) 0.3311(10) 0.052(5) Uani 1 1 d . . . . .
H17 H 0.3670 0.6227 0.2924 0.062 Uiso 1 1 calc R U . . .
C18 C 0.2572(14) 0.7200(18) 0.3443(12) 0.047(5) Uani 1 1 d . . . . .
C19 C 0.2091(17) 0.715(2) 0.4082(12) 0.064(6) Uani 1 1 d . . . . .
H19 H 0.1746 0.7940 0.4226 0.076 Uiso 1 1 calc R U . . .
C20 C 0.2076(16) 0.600(3) 0.4541(11) 0.060(6) Uani 1 1 d . . . . .
H20 H 0.1674 0.5995 0.4960 0.072 Uiso 1 1 calc R U . . .
C21 C 0.204(2) 0.9407(19) 0.3146(13) 0.061(6) Uani 1 1 d . . . . .
H21A H 0.1460 0.9061 0.3357 0.091 Uiso 1 1 calc R U . . .
H21B H 0.1907 0.9922 0.2682 0.091 Uiso 1 1 calc R U . . .
H21C H 0.2335 1.0016 0.3513 0.091 Uiso 1 1 calc R U . . .
C22 C 0.1567(13) 0.2506(19) 0.6711(10) 0.052(3) Uani 1 1 d D . . . .
C23 C 0.0738(14) 0.3219(19) 0.6692(12) 0.052(3) Uani 1 1 d . . . . .
H23 H 0.0513 0.3576 0.6228 0.062 Uiso 1 1 calc R U . . .
C24 C 0.0253(15) 0.340(2) 0.7329(10) 0.054(5) Uani 1 1 d . . . . .
H24 H -0.0262 0.4003 0.7318 0.064 Uiso 1 1 calc R U . . .
C25 C 0.0480(13) 0.2754(17) 0.8000(11) 0.050(5) Uani 1 1 d . . . . .
C26 C 0.1285(16) 0.1923(17) 0.8000(12) 0.055(5) Uani 1 1 d . . . . .
H26 H 0.1448 0.1423 0.8441 0.066 Uiso 1 1 calc R U . . .
C27 C 0.1818(12) 0.1837(19) 0.7385(10) 0.047(4) Uani 1 1 d . . . . .
H27 H 0.2370 0.1318 0.7406 0.056 Uiso 1 1 calc R U . . .
C28 C -0.0146(14) 0.291(2) 0.8699(9) 0.055(5) Uani 1 1 d D . . . .
C29 C -0.015(3) 0.445(2) 0.8947(17) 0.076(8) Uani 1 1 d . . . . .
H29A H -0.0542 0.4985 0.8608 0.115 Uiso 1 1 calc R U . . .
H29B H 0.0480 0.4815 0.8926 0.115 Uiso 1 1 calc R U . . .
H29C H -0.0375 0.4523 0.9464 0.115 Uiso 1 1 calc R U . . .
C31 C 0.026(3) 0.253(9) 0.9449(19) 0.04(2) Uiso 0.34(13) 1 d D . P A 1
C31A C 0.017(3) 0.195(6) 0.931(3) 0.071(14) Uiso 0.66(13) 1 d D . P A 2
C30 C -0.1181(18) 0.253(3) 0.8493(18) 0.087(8) Uani 1 1 d . . . . .
H30A H -0.1191 0.1794 0.8118 0.131 Uiso 1 1 calc R U . . .
H30B H -0.1490 0.3351 0.8287 0.131 Uiso 1 1 calc R U . . .
H30C H -0.1500 0.2229 0.8949 0.131 Uiso 1 1 calc R U . . .

loop_
_atom_site_aniso_label
_atom_site_aniso_U_11
_atom_site_aniso_U_22
_atom_site_aniso_U_33
_atom_site_aniso_U_23
_atom_site_aniso_U_13
_atom_site_aniso_U_12
Pt1 0.0342(6) 0.0252(6) 0.0238(6) -0.00135(18) 0.0012(3) 0.00156(18)
O1 0.034(6) 0.047(7) 0.039(7) 0.000(6) -0.002(5) 0.004(6)
O2 0.069(8) 0.028(5) 0.028(6) 0.005(4) 0.008(5) -0.004(5)
O3 0.061(8) 0.050(7) 0.064(9) 0.010(6) 0.005(7) 0.009(6)
N1 0.022(7) 0.085(14) 0.046(9) -0.010(9) -0.006(6) -0.013(7)
C1 0.041(8) 0.040(8) 0.025(8) 0.019(7) -0.009(6) -0.010(7)
C2 0.063(11) 0.036(9) 0.046(10) -0.010(8) 0.005(9) -0.008(8)
C3 0.096(17) 0.042(11) 0.049(12) -0.025(9) -0.003(11) -0.002(10)
C4 0.059(12) 0.072(14) 0.036(10) 0.009(10) -0.010(9) 0.023(10)
C5 0.060(12) 0.049(11) 0.064(13) -0.001(9) 0.015(10) 0.008(9)
C6 0.019(6) 0.028(7) 0.028(7) -0.012(5) -0.007(5) 0.000(5)
C7 0.050(10) 0.023(8) 0.044(10) -0.008(6) 0.007(7) -0.017(7)
C8 0.072(13) 0.045(10) 0.039(10) -0.007(8) 0.006(9) 0.009(9)
C9 0.060(9) 0.074(8) 0.041(8) -0.023(8) 0.017(7) -0.020(7)
C10 0.060(9) 0.074(8) 0.041(8) -0.023(8) 0.017(7) -0.020(7)
C11 0.054(12) 0.047(12) 0.044(12) 0.004(7) -0.004(9) 0.005(7)
C12 0.047(9) 0.012(7) 0.055(11) -0.017(6) 0.016(8) 0.003(6)
C13 0.065(12) 0.050(11) 0.049(11) -0.021(9) -0.021(9) -0.003(9)
C14 0.038(9) 0.064(12) 0.062(13) 0.020(10) 0.018(9) -0.002(8)
C15 0.035(9) 0.032(9) 0.077(14) -0.013(9) -0.004(9) 0.007(7)
C16 0.054(10) 0.030(9) 0.039(9) -0.006(7) 0.007(8) -0.009(7)
C17 0.074(13) 0.058(11) 0.022(9) -0.014(8) -0.014(8) 0.012(10)
C18 0.052(11) 0.033(9) 0.056(12) 0.015(8) -0.007(9) -0.008(8)
C19 0.084(15) 0.070(14) 0.037(11) -0.017(10) 0.000(10) 0.024(11)
C20 0.066(14) 0.083(13) 0.032(10) 0.006(10) 0.012(9) 0.043(12)
C21 0.088(18) 0.051(13) 0.044(13) 0.013(8) 0.003(12) 0.032(10)
C22 0.060(8) 0.044(7) 0.051(8) 0.003(6) 0.010(6) 0.008(6)
C23 0.060(8) 0.044(7) 0.051(8) 0.003(6) 0.010(6) 0.008(6)
C24 0.079(13) 0.050(10) 0.032(9) 0.007(8) 0.000(9) 0.023(9)
C25 0.053(11) 0.041(9) 0.055(12) 0.017(8) 0.016(9) 0.024(8)
C26 0.078(14) 0.032(9) 0.056(12) 0.019(8) -0.003(10) 0.015(8)
C27 0.037(9) 0.060(11) 0.043(10) 0.011(8) 0.001(7) 0.010(8)
C28 0.059(12) 0.074(14) 0.031(10) 0.012(9) 0.013(8) 0.001(9)
C29 0.12(2) 0.044(12) 0.062(17) -0.001(10) 0.005(16) 0.009(12)
C30 0.056(14) 0.12(2) 0.09(2) -0.007(17) -0.008(13) -0.008(14)

loop_
_atom_type_symbol
_atom_type_description
_atom_type_scat_dispersion_real
_atom_type_scat_dispersion_imag
_atom_type_scat_source
C C 0.0033 0.0016 'International Tables Vol C Tables 4.2.6.8 and 6.1.1.4'
H H 0.0000 0.0000 'International Tables Vol C Tables 4.2.6.8 and 6.1.1.4'
N N 0.0061 0.0033 'International Tables Vol C Tables 4.2.6.8 and 6.1.1.4'
O O 0.0106 0.0060 'International Tables Vol C Tables 4.2.6.8 and 6.1.1.4'
Pt Pt -1.7033 8.3905 'International Tables Vol C Tables 4.2.6.8 and 6.1.1.4'

loop_
_geom_angle_atom_site_label_1
_geom_angle_atom_site_label_2
_geom_angle_atom_site_label_3
_geom_angle
N1 Pt1 C1 83.1(7)
N1 Pt1 O1 174.8(6)
C1 Pt1 O1 91.7(6)
N1 Pt1 O2 92.7(6)
C1 Pt1 O2 175.0(6)
O1 Pt1 O2 92.5(5)
C14 O1 Pt1 123.4(10)
C12 O2 Pt1 123.0(10)
C18 O3 C21 116.0(17)
C7 N1 C11 121.4(16)
C7 N1 Pt1 115.3(12)
C11 N1 Pt1 123.2(14)
C2 C1 C6 118.1(16)
C2 C1 Pt1 128.2(15)
C6 C1 Pt1 113.6(10)
C1 C2 C3 123.2(19)
C1 C2 H2 118.4
C3 C2 H2 118.4
C4 C3 C2 118(2)
C4 C3 H3 121.0
C2 C3 H3 121.0
C5 C4 C3 120(2)
C5 C4 H4 120.1
C3 C4 H4 120.1
C4 C5 C6 120.1(18)
C4 C5 H5 120.0
C6 C5 H5 120.0
C5 C6 C1 120.8(15)
C5 C6 C7 126.2(14)
C1 C6 C7 112.9(12)
C8 C7 N1 119.2(15)
C8 C7 C6 125.7(15)
N1 C7 C6 114.8(13)
C9 C8 C7 120.3(19)
C9 C8 H8 119.9
C7 C8 H8 119.9
C8 C9 C10 121.7(19)
C8 C9 H9 119.1
C10 C9 H9 119.1
C9 C10 C11 117(2)
C9 C10 H10 121.3
C11 C10 H10 121.3
N1 C11 C10 119.4(18)
N1 C11 H11 120.3
C10 C11 H11 120.3
O2 C12 C13 126.9(16)
O2 C12 C15 110.3(16)
C13 C12 C15 122.2(15)
C12 C13 C14 127.4(17)
C12 C13 H13 116.3
C14 C13 H13 116.3
O1 C14 C13 125.7(15)
O1 C14 C22 114.0(15)
C13 C14 C22 119.6(17)
C16 C15 C12 124.0(16)
C16 C15 C20 111.4(17)
C12 C15 C20 124.7(19)
C15 C16 C17 125.5(17)
C15 C16 H16 117.2
C17 C16 H16 117.2
C16 C17 C18 118.5(18)
C16 C17 H17 120.7
C18 C17 H17 120.7
O3 C18 C19 125.8(19)
O3 C18 C17 115.0(19)
C19 C18 C17 118.0(18)
C18 C19 C20 122.4(19)
C18 C19 H19 118.8
C20 C19 H19 118.8
C19 C20 C15 122.9(19)
C19 C20 H20 118.6
C15 C20 H20 118.6
O3 C21 H21A 109.5
O3 C21 H21B 109.5
H21A C21 H21B 109.5
O3 C21 H21C 109.5
H21A C21 H21C 109.5
H21B C21 H21C 109.5
C23 C22 C27 118.1(15)
C23 C22 C14 122.8(17)
C27 C22 C14 119.2(16)
C24 C23 C22 120.4(19)
C24 C23 H23 119.8
C22 C23 H23 119.8
C23 C24 C25 122.3(18)
C23 C24 H24 118.8
C25 C24 H24 118.8
C24 C25 C26 116.8(17)
C24 C25 C28 120.2(15)
C26 C25 C28 123.0(16)
C27 C26 C25 121.1(16)
C27 C26 H26 119.5
C25 C26 H26 119.5
C26 C27 C22 120.7(16)
C26 C27 H27 119.6
C22 C27 H27 119.6
C31 C28 C25 117(3)
C31A C28 C25 110(2)
C31 C28 C29 89(4)
C31A C28 C29 113(3)
C25 C28 C29 108.7(18)
C31 C28 C30 121(3)
C31A C28 C30 108(3)
C25 C28 C30 110.9(18)
C29 C28 C30 106(2)
C28 C29 H29A 109.5
C28 C29 H29B 109.5
H29A C29 H29B 109.5
C28 C29 H29C 109.5
H29A C29 H29C 109.5
H29B C29 H29C 109.5
C28 C30 H30A 109.5
C28 C30 H30B 109.5
H30A C30 H30B 109.5
C28 C30 H30C 109.5
H30A C30 H30C 109.5
H30B C30 H30C 109.5

loop_
_geom_bond_atom_site_label_1
_geom_bond_atom_site_label_2
_geom_bond_distance
Pt1 N1 1.969(17)
Pt1 C1 1.986(16)
Pt1 O1 2.036(12)
Pt1 O2 2.039(11)
O1 C14 1.34(2)
O2 C12 1.323(17)
O3 C18 1.32(2)
O3 C21 1.43(2)
N1 C7 1.37(3)
N1 C11 1.38(3)
C1 C2 1.31(2)
C1 C6 1.43(2)
C2 C3 1.42(3)
C2 H2 0.9500
C3 C4 1.41(3)
C3 H3 0.9500
C4 C5 1.37(3)
C4 H4 0.9500
C5 C6 1.39(2)
C5 H5 0.9500
C6 C7 1.49(2)
C7 C8 1.37(3)
C8 C9 1.37(3)
C8 H8 0.9500
C9 C10 1.39(3)
C9 H9 0.9500
C10 C11 1.41(3)
C10 H10 0.9500
C11 H11 0.9500
C12 C13 1.37(3)
C12 C15 1.42(3)
C13 C14 1.39(3)
C13 H13 0.9500
C14 C22 1.492(10)
C15 C16 1.38(3)
C15 C20 1.49(2)
C16 C17 1.42(3)
C16 H16 0.9500
C17 C18 1.42(3)
C17 H17 0.9500
C18 C19 1.34(3)
C19 C20 1.38(3)
C19 H19 0.9500
C20 H20 0.9500
C21 H21A 0.9800
C21 H21B 0.9800
C21 H21C 0.9800
C22 C23 1.39(3)
C22 C27 1.41(3)
C23 C24 1.35(3)
C23 H23 0.9500
C24 C25 1.39(3)
C24 H24 0.9500
C25 C26 1.42(3)
C25 C28 1.55(2)
C26 C27 1.35(3)
C26 H26 0.9500
C27 H27 0.9500
C28 C31 1.499(10)
C28 C31A 1.503(10)
C28 C29 1.56(3)
C28 C30 1.59(3)
C29 H29A 0.9800
C29 H29B 0.9800
C29 H29C 0.9800
C30 H30A 0.9800
C30 H30B 0.9800
C30 H30C 0.9800

loop_
_geom_hbond_atom_site_label_D
_geom_hbond_atom_site_label_H
_geom_hbond_atom_site_label_A
_geom_hbond_distance_DH
_geom_hbond_distance_HA
_geom_hbond_distance_DA
_geom_hbond_angle_DHA
C11 H11 O2 0.95 2.41 2.96(2) 116.9
C11 H11 O2 0.95 2.41 2.96(2) 116.9

loop_
_geom_torsion_atom_site_label_1
_geom_torsion_atom_site_label_2
_geom_torsion_atom_site_label_3
_geom_torsion_atom_site_label_4
_geom_torsion
C6 C1 C2 C3 1(3)
Pt1 C1 C2 C3 -177.5(15)
C1 C2 C3 C4 -2(3)
C2 C3 C4 C5 2(3)
C3 C4 C5 C6 -2(3)
C4 C5 C6 C1 1(3)
C4 C5 C6 C7 -175.1(17)
C2 C1 C6 C5 -1(2)
Pt1 C1 C6 C5 178.0(14)
C2 C1 C6 C7 176.1(15)
Pt1 C1 C6 C7 -5.2(15)
C11 N1 C7 C8 7(3)
Pt1 N1 C7 C8 -176.6(14)
C11 N1 C7 C6 -179.1(15)
Pt1 N1 C7 C6 -2.7(17)
C5 C6 C7 C8 -5(3)
C1 C6 C7 C8 178.7(17)
C5 C6 C7 N1 -178.3(17)
C1 C6 C7 N1 5.2(19)
N1 C7 C8 C9 -4(3)
C6 C7 C8 C9 -177.5(17)
C7 C8 C9 C10 -4(3)
C8 C9 C10 C11 8(3)
C7 N1 C11 C10 -2(3)
Pt1 N1 C11 C10 -178.1(14)
C9 C10 C11 N1 -6(3)
Pt1 O2 C12 C13 -12(2)
Pt1 O2 C12 C15 176.4(11)
O2 C12 C13 C14 4(3)
C15 C12 C13 C14 174.6(19)
Pt1 O1 C14 C13 3(3)
Pt1 O1 C14 C22 173.7(13)
C12 C13 C14 O1 1(3)
C12 C13 C14 C22 -169.2(19)
O2 C12 C15 C16 -19(3)
C13 C12 C15 C16 169.0(18)
O2 C12 C15 C20 162.4(18)
C13 C12 C15 C20 -9(3)
C12 C15 C16 C17 -176.4(18)
C20 C15 C16 C17 2(3)
C15 C16 C17 C18 -9(3)
C21 O3 C18 C19 -7(3)
C21 O3 C18 C17 -174.3(18)
C16 C17 C18 O3 -178.6(17)
C16 C17 C18 C19 13(3)
O3 C18 C19 C20 -179(2)
C17 C18 C19 C20 -13(3)
C18 C19 C20 C15 6(4)
C16 C15 C20 C19 -1(3)
C12 C15 C20 C19 178(2)
O1 C14 C22 C23 -136(2)
C13 C14 C22 C23 35(3)
O1 C14 C22 C27 44(3)
C13 C14 C22 C27 -145(2)
C27 C22 C23 C24 8(3)
C14 C22 C23 C24 -172(2)
C22 C23 C24 C25 -9(3)
C23 C24 C25 C26 3(3)
C23 C24 C25 C28 -175(2)
C24 C25 C26 C27 3(3)
C28 C25 C26 C27 -178.8(19)
C25 C26 C27 C22 -4(3)
C23 C22 C27 C26 -2(3)
C14 C22 C27 C26 178.0(19)
C24 C25 C28 C31 -163(4)
C26 C25 C28 C31 19(5)
C24 C25 C28 C31A 172(3)
C26 C25 C28 C31A -6(4)
C24 C25 C28 C29 -64(3)
C26 C25 C28 C29 118(2)
C24 C25 C28 C30 52(3)
C26 C25 C28 C30 -126(2)
